data_7060168
loop_
_publ_author_name
'Zhang, Xiao-Long'
'Feng, Kai-Xiang'
'Hu, Jian-Liang'
'Shen, Qiao-Yu'
'Huang, Wang-Sheng'
'Xia, Ai-Bao'
'Li, Chen'
'Xu, Dan-Qian'

_publ_section_title
;
 One-pot asymmetric synthesis of a hexahydrophenanthridine scaffold
 containing five stereocenters via an organocatalytic quadruple-cascade
 reaction
;
_journal_issue 3
_journal_name_full 'New Journal of Chemistry'
_journal_page_first 1168
_journal_page_last 1171
_journal_paper_doi 10.1039/D0NJ03946B
_journal_volume 45
_journal_year 2021
_chemical_absolute_configuration rmad
_chemical_compound_source 'organic synthesis'
_chemical_formula_moiety 'C28 H18 Cl3 F3 N2 O4'
_chemical_formula_sum 'C28 H18 Cl3 F3 N2 O4'
_chemical_formula_weight 609.79
_chemical_melting_point 298
_chemical_name_common 'tricyclic compounds containing trihydro-quinoline'
_chemical_name_systematic 'tricyclic compounds containing trihydro-quinoline'
_chemical_properties_physical Oxygen-sensitive
_space_group_crystal_system orthorhombic
_space_group_IT_number 19
_space_group_name_Hall 'P 2ac 2ab'
_space_group_name_H-M_alt 'P 21 21 21'
_atom_sites_solution_hydrogens geom
_atom_sites_solution_primary direct
_audit_creation_date 2016-05-16
_audit_creation_method
;
Olex2 1.2
(compiled 2016.02.19 svn.r3266 for OlexSys, GUI svn.r5155)
;
_audit_update_record
;
2019-10-07 deposited with the CCDC.	2020-12-07 downloaded from the CCDC.
;
_cell_angle_alpha 90
_cell_angle_beta 90
_cell_angle_gamma 90
_cell_formula_units_Z 4
_cell_length_a 8.3488(9)
_cell_length_b 10.4603(11)
_cell_length_c 29.766(3)
_cell_measurement_reflns_used 4813
_cell_measurement_temperature 273(2)
_cell_measurement_theta_max 26.750
_cell_measurement_theta_min 2.38
_cell_volume 2599.5(5)
_computing_cell_refinement 'SAINT v7.68A (Bruker, 2009)'
_computing_data_reduction 'SAINT v7.68A (Bruker, 2009)'
_computing_molecular_graphics 'Olex2 (Dolomanov et al., 2009)'
_computing_publication_material 'Olex2 (Dolomanov et al., 2009)'
_computing_structure_refinement 'ShelXL (Sheldrick, 2015)'
_computing_structure_solution 'ShelXT (Sheldrick, 2015)'
_diffrn_ambient_temperature 273.15
_diffrn_measured_fraction_theta_full 0.999
_diffrn_measured_fraction_theta_max 0.997
_diffrn_measurement_device_type 'Bruker APEX-II CCD'
_diffrn_measurement_method '\f and \w scans'
_diffrn_radiation_monochromator graphite
_diffrn_radiation_type MoK\a
_diffrn_radiation_wavelength 0.71073
_diffrn_reflns_av_R_equivalents 0.0536
_diffrn_reflns_av_unetI/netI 0.0548
_diffrn_reflns_Laue_measured_fraction_full 0.999
_diffrn_reflns_Laue_measured_fraction_max 0.997
_diffrn_reflns_limit_h_max 10
_diffrn_reflns_limit_h_min -11
_diffrn_reflns_limit_k_max 13
_diffrn_reflns_limit_k_min -14
_diffrn_reflns_limit_l_max 40
_diffrn_reflns_limit_l_min -40
_diffrn_reflns_number 23723
_diffrn_reflns_point_group_measured_fraction_full 1.000
_diffrn_reflns_point_group_measured_fraction_max 0.995
_diffrn_reflns_theta_full 26.000
_diffrn_reflns_theta_max 28.910
_diffrn_reflns_theta_min 2.064
_diffrn_standards_number 0
_exptl_absorpt_coefficient_mu 0.414
_exptl_absorpt_correction_T_max 0.7458
_exptl_absorpt_correction_T_min 0.6832
_exptl_absorpt_correction_type multi-scan
_exptl_absorpt_process_details
;
SADABS-2008/1 (Bruker,2008) was used for absorption correction.
wR2(int) was 0.0664 before and 0.0404 after correction.
The Ratio of minimum to maximum transmission is 0.9161.
The \l/2 correction factor is 0.0015.
;
_exptl_crystal_colour colourless
_exptl_crystal_density_diffrn 1.558
_exptl_crystal_description prism
_exptl_crystal_F_000 1240
_exptl_crystal_preparation 'Magnetic properties'
_exptl_crystal_recrystallization_method 'Re-crystallisation from solvent: ethyl acetate'
_exptl_crystal_size_max 0.2
_exptl_crystal_size_mid 0.08
_exptl_crystal_size_min 0.05
_refine_diff_density_max 0.247
_refine_diff_density_min -0.243
_refine_diff_density_rms 0.053
_refine_ls_abs_structure_details
;
 Flack x determined using 2027 quotients [(I+)-(I-)]/[(I+)+(I-)]
 (Parsons, Flack and Wagner, Acta Cryst. B69 (2013) 249-259).
;
_refine_ls_abs_structure_Flack 0.09(3)
_refine_ls_extinction_method none
_refine_ls_goodness_of_fit_ref 0.971
_refine_ls_hydrogen_treatment constr
_refine_ls_matrix_type full
_refine_ls_number_parameters 361
_refine_ls_number_reflns 6831
_refine_ls_number_restraints 0
_refine_ls_restrained_S_all 0.971
_refine_ls_R_factor_all 0.0551
_refine_ls_R_factor_gt 0.0367
_refine_ls_shift/su_max 0.001
_refine_ls_shift/su_mean 0.000
_refine_ls_structure_factor_coef Fsqd
_refine_ls_weighting_details 'w=1/[\s^2^(Fo^2^)+(0.0305P)^2^+0.2648P] where P=(Fo^2^+2Fc^2^)/3'
_refine_ls_weighting_scheme calc
_refine_ls_wR_factor_gt 0.0669
_refine_ls_wR_factor_ref 0.0727
_reflns_Friedel_coverage 0.763
_reflns_Friedel_fraction_full 1.000
_reflns_Friedel_fraction_max 0.994
_reflns_number_gt 5545
_reflns_number_total 6831
_reflns_threshold_expression 'I > 2\s(I)'
_cod_data_source_file d0nj03946b2.cif
_cod_data_source_block mo_dm16283_0m
_cod_depositor_comments 'Adding full bibliography for 7060168.cif.'
_cod_database_code 7060168
_shelx_space_group_comment
;
The symmetry employed for this shelxl refinement is uniquely defined
by the following loop, which should always be used as a source of
symmetry information in preference to the above space-group names.
They are only intended as comments.
;
_shelx_estimated_absorpt_t_max 0.980
_shelx_estimated_absorpt_t_min 0.922
_olex2_refinement_description
;
1. Fixed Uiso
 At 1.2 times of:
  All C(H) groups
2.a Ternary CH refined with riding coordinates:
 C7(H7), C8(H8), C9(H9), C12(H12), C13(H13)
2.b Aromatic/amide H refined with riding coordinates:
 C2(H2), C3(H3), C5(H5), C11(H11), C16(H16), C17(H17), C18(H18), C19(H19),
 C24(H24), C25(H25), C26(H26), C27(H27), C28(H28)
;
_shelx_shelxl_version_number 2014/7
_olex2_submission_special_instructions 'No special instructions were received'

loop_
_space_group_symop_operation_xyz
'x, y, z'
'-x+1/2, -y, z+1/2'
'-x, y+1/2, -z+1/2'
'x+1/2, -y+1/2, -z'

loop_
_atom_site_label
_atom_site_type_symbol
_atom_site_fract_x
_atom_site_fract_y
_atom_site_fract_z
_atom_site_U_iso_or_equiv
_atom_site_adp_type
_atom_site_occupancy
_atom_site_site_symmetry_order
_atom_site_calc_flag
_atom_site_refinement_flags_posn
_atom_site_refinement_flags_adp
_atom_site_refinement_flags_occupancy
_atom_site_disorder_assembly
_atom_site_disorder_group
Cl1 Cl -0.07114(9) 0.76771(8) 0.65073(2) 0.02932(17) Uani 1 1 d . . . . .
Cl2 Cl 0.98808(9) 0.40692(7) 0.57302(2) 0.02924(17) Uani 1 1 d . . . . .
Cl3 Cl 0.41467(9) 0.34887(7) 0.80670(2) 0.02757(17) Uani 1 1 d . . . . .
F1 F 0.5361(2) 0.93105(15) 0.58734(5) 0.0284(4) Uani 1 1 d . . . . .
F2 F 0.7680(2) 0.95391(17) 0.55806(7) 0.0374(5) Uani 1 1 d . . . . .
F3 F 0.5677(2) 0.90809(16) 0.51573(5) 0.0349(4) Uani 1 1 d . . . . .
O1 O 0.8085(2) 0.71319(19) 0.54523(6) 0.0225(4) Uani 1 1 d . . . . .
O2 O 0.2619(3) 0.3094(2) 0.64233(7) 0.0326(6) Uani 1 1 d . . . . .
O3 O 0.1451(3) 0.3700(2) 0.70295(8) 0.0372(6) Uani 1 1 d . . . . .
O4 O 0.7322(3) 0.1319(2) 0.72379(7) 0.0310(5) Uani 1 1 d . . . . .
N1 N 0.5742(3) 0.6548(2) 0.57785(7) 0.0154(4) Uani 1 1 d . . . . .
N2 N 0.2595(3) 0.3687(2) 0.67769(8) 0.0199(5) Uani 1 1 d . . . . .
C1 C 0.4120(3) 0.6756(2) 0.59231(8) 0.0161(5) Uani 1 1 d . . . . .
C2 C 0.3042(3) 0.7471(3) 0.56748(9) 0.0193(6) Uani 1 1 d . . . . .
H2 H 0.3328 0.7768 0.5391 0.023 Uiso 1 1 calc R . . . .
C3 C 0.1531(3) 0.7747(3) 0.58477(9) 0.0210(6) Uani 1 1 d . . . . .
H3 H 0.0805 0.8233 0.5684 0.025 Uiso 1 1 calc R . . . .
C4 C 0.1129(3) 0.7283(3) 0.62685(9) 0.0198(6) Uani 1 1 d . . . . .
C5 C 0.2153(3) 0.6491(3) 0.65058(9) 0.0186(6) Uani 1 1 d . . . . .
H5 H 0.1837 0.6156 0.6781 0.022 Uiso 1 1 calc R . . . .
C6 C 0.3645(3) 0.6199(2) 0.63331(8) 0.0162(6) Uani 1 1 d . . . . .
C7 C 0.4780(3) 0.5230(2) 0.65376(8) 0.0154(5) Uani 1 1 d . . . . .
H7 H 0.5681 0.5711 0.6664 0.018 Uiso 1 1 calc R . . . .
C8 C 0.4086(3) 0.4425(2) 0.69178(8) 0.0161(5) Uani 1 1 d . . . . .
H8 H 0.3790 0.5002 0.7164 0.019 Uiso 1 1 calc R . . . .
C9 C 0.5332(3) 0.3463(3) 0.70988(8) 0.0170(5) Uani 1 1 d . . . . .
H9 H 0.4749 0.2783 0.7255 0.020 Uiso 1 1 calc R . . . .
C10 C 0.6295(3) 0.2850(3) 0.67267(9) 0.0201(6) Uani 1 1 d . . . . .
C11 C 0.6337(3) 0.3267(3) 0.63036(9) 0.0196(6) Uani 1 1 d . . . . .
H11 H 0.6946 0.2813 0.6096 0.023 Uiso 1 1 calc R . . . .
C12 C 0.5452(3) 0.4429(2) 0.61452(8) 0.0167(6) Uani 1 1 d . . . . .
H12 H 0.4545 0.4141 0.5962 0.020 Uiso 1 1 calc R . . . .
C13 C 0.6525(3) 0.5271(2) 0.58479(9) 0.0165(5) Uani 1 1 d . . . . .
H13 H 0.7536 0.5412 0.6008 0.020 Uiso 1 1 calc R . . . .
C14 C 0.6910(3) 0.4639(3) 0.54033(9) 0.0173(6) Uani 1 1 d . . . . .
C15 C 0.8387(3) 0.4059(3) 0.53215(9) 0.0205(6) Uani 1 1 d . . . . .
C16 C 0.8725(4) 0.3486(3) 0.49113(9) 0.0249(6) Uani 1 1 d . . . . .
H16 H 0.9714 0.3100 0.4863 0.030 Uiso 1 1 calc R . . . .
C17 C 0.7588(4) 0.3492(3) 0.45752(10) 0.0261(7) Uani 1 1 d . . . . .
H17 H 0.7812 0.3111 0.4300 0.031 Uiso 1 1 calc R . . . .
C18 C 0.6109(4) 0.4064(3) 0.46464(9) 0.0254(7) Uani 1 1 d . . . . .
H18 H 0.5344 0.4071 0.4419 0.030 Uiso 1 1 calc R . . . .
C19 C 0.5779(4) 0.4624(3) 0.50583(9) 0.0202(6) Uani 1 1 d . . . . .
H19 H 0.4783 0.4998 0.5106 0.024 Uiso 1 1 calc R . . . .
C20 C 0.6768(3) 0.7420(3) 0.55957(8) 0.0172(6) Uani 1 1 d . . . . .
C21 C 0.6336(3) 0.8849(3) 0.55570(9) 0.0215(6) Uani 1 1 d . . . . .
C22 C 0.6389(3) 0.4137(3) 0.74422(8) 0.0182(6) Uani 1 1 d . . . . .
C23 C 0.5927(3) 0.4222(3) 0.78913(9) 0.0205(6) Uani 1 1 d . . . . .
C24 C 0.6836(4) 0.4873(3) 0.82088(10) 0.0264(7) Uani 1 1 d . . . . .
H24 H 0.6497 0.4917 0.8506 0.032 Uiso 1 1 calc R . . . .
C25 C 0.8249(4) 0.5455(3) 0.80778(11) 0.0294(7) Uani 1 1 d . . . . .
H25 H 0.8863 0.5897 0.8287 0.035 Uiso 1 1 calc R . . . .
C26 C 0.8746(4) 0.5378(3) 0.76365(10) 0.0300(7) Uani 1 1 d . . . . .
H26 H 0.9699 0.5765 0.7548 0.036 Uiso 1 1 calc R . . . .
C27 C 0.7821(4) 0.4721(3) 0.73237(10) 0.0245(7) Uani 1 1 d . . . . .
H27 H 0.8170 0.4673 0.7028 0.029 Uiso 1 1 calc R . . . .
C28 C 0.7257(4) 0.1727(3) 0.68571(10) 0.0274(7) Uani 1 1 d . . . . .
H28 H 0.7845 0.1310 0.6636 0.033 Uiso 1 1 calc R . . . .

loop_
_atom_site_aniso_label
_atom_site_aniso_U_11
_atom_site_aniso_U_22
_atom_site_aniso_U_33
_atom_site_aniso_U_23
_atom_site_aniso_U_13
_atom_site_aniso_U_12
Cl1 0.0170(3) 0.0407(4) 0.0302(4) 0.0008(3) 0.0048(3) 0.0084(3)
Cl2 0.0212(4) 0.0369(4) 0.0296(4) -0.0055(3) -0.0029(3) 0.0099(3)
Cl3 0.0234(4) 0.0379(4) 0.0214(3) 0.0047(3) 0.0058(3) -0.0047(3)
F1 0.0350(11) 0.0216(8) 0.0285(9) -0.0026(7) 0.0105(8) 0.0007(8)
F2 0.0266(10) 0.0250(9) 0.0607(13) 0.0043(9) 0.0062(9) -0.0060(8)
F3 0.0481(12) 0.0331(10) 0.0236(9) 0.0099(8) -0.0002(9) 0.0119(10)
O1 0.0166(10) 0.0276(11) 0.0233(10) 0.0012(8) 0.0032(8) -0.0012(9)
O2 0.0378(14) 0.0419(14) 0.0182(11) -0.0047(9) -0.0018(10) -0.0156(11)
O3 0.0213(11) 0.0414(14) 0.0491(14) -0.0136(11) 0.0141(11) -0.0081(11)
O4 0.0318(13) 0.0298(12) 0.0316(12) 0.0124(9) -0.0014(10) 0.0052(10)
N1 0.0143(11) 0.0164(10) 0.0155(10) 0.0014(9) 0.0005(10) -0.0004(10)
N2 0.0198(13) 0.0192(12) 0.0207(12) 0.0036(10) 0.0000(10) -0.0002(10)
C1 0.0152(13) 0.0161(13) 0.0171(12) -0.0014(10) 0.0006(11) 0.0003(11)
C2 0.0193(14) 0.0224(15) 0.0163(13) 0.0025(11) -0.0010(11) -0.0016(12)
C3 0.0166(14) 0.0216(14) 0.0248(14) 0.0014(12) -0.0053(12) 0.0033(12)
C4 0.0133(14) 0.0222(14) 0.0239(14) -0.0026(12) 0.0019(12) 0.0021(11)
C5 0.0191(14) 0.0181(13) 0.0187(13) 0.0004(11) 0.0020(11) -0.0015(11)
C6 0.0157(14) 0.0170(13) 0.0159(13) -0.0017(10) -0.0020(11) 0.0016(11)
C7 0.0140(13) 0.0165(12) 0.0157(12) 0.0003(10) 0.0002(11) 0.0006(11)
C8 0.0147(13) 0.0187(12) 0.0150(12) -0.0017(10) -0.0001(11) 0.0002(11)
C9 0.0167(14) 0.0196(13) 0.0147(12) 0.0038(10) 0.0012(10) 0.0009(11)
C10 0.0210(15) 0.0189(14) 0.0205(14) 0.0029(11) 0.0035(12) 0.0013(12)
C11 0.0209(15) 0.0177(14) 0.0200(13) -0.0011(11) 0.0027(12) 0.0020(12)
C12 0.0182(15) 0.0161(13) 0.0156(12) -0.0001(10) 0.0017(10) 0.0005(11)
C13 0.0162(14) 0.0168(13) 0.0165(13) 0.0006(11) 0.0013(11) 0.0033(11)
C14 0.0197(15) 0.0172(14) 0.0149(13) 0.0024(11) 0.0019(11) -0.0003(12)
C15 0.0237(15) 0.0189(14) 0.0189(13) 0.0001(11) 0.0006(12) 0.0008(12)
C16 0.0275(16) 0.0193(14) 0.0278(15) -0.0018(12) 0.0075(13) 0.0033(13)
C17 0.0380(19) 0.0204(15) 0.0198(14) -0.0045(12) 0.0072(13) -0.0030(14)
C18 0.0340(18) 0.0240(14) 0.0182(13) -0.0003(12) -0.0059(13) -0.0047(14)
C19 0.0212(14) 0.0202(13) 0.0191(13) 0.0008(11) 0.0001(12) 0.0002(13)
C20 0.0172(14) 0.0218(14) 0.0127(12) -0.0003(11) -0.0013(11) -0.0017(12)
C21 0.0193(15) 0.0232(15) 0.0219(14) 0.0038(11) 0.0045(12) 0.0001(12)
C22 0.0165(14) 0.0222(14) 0.0159(13) 0.0032(11) 0.0000(11) 0.0044(12)
C23 0.0166(14) 0.0238(14) 0.0212(13) 0.0040(11) 0.0012(12) 0.0025(13)
C24 0.0292(17) 0.0331(17) 0.0168(14) -0.0011(12) -0.0024(13) 0.0027(14)
C25 0.0249(16) 0.0320(17) 0.0313(16) -0.0062(14) -0.0072(14) 0.0007(14)
C26 0.0209(16) 0.0351(17) 0.0340(17) -0.0002(14) -0.0004(14) -0.0058(14)
C27 0.0188(15) 0.0350(17) 0.0198(14) 0.0035(13) 0.0016(12) -0.0009(13)
C28 0.0275(17) 0.0235(15) 0.0310(17) 0.0054(13) 0.0022(14) 0.0063(13)

loop_
_atom_type_symbol
_atom_type_description
_atom_type_scat_dispersion_real
_atom_type_scat_dispersion_imag
_atom_type_scat_source
C C 0.0033 0.0016 'International Tables Vol C Tables 4.2.6.8 and 6.1.1.4'
H H 0.0000 0.0000 'International Tables Vol C Tables 4.2.6.8 and 6.1.1.4'
Cl Cl 0.1484 0.1585 'International Tables Vol C Tables 4.2.6.8 and 6.1.1.4'
F F 0.0171 0.0103 'International Tables Vol C Tables 4.2.6.8 and 6.1.1.4'
N N 0.0061 0.0033 'International Tables Vol C Tables 4.2.6.8 and 6.1.1.4'
O O 0.0106 0.0060 'International Tables Vol C Tables 4.2.6.8 and 6.1.1.4'

loop_
_geom_angle_atom_site_label_1
_geom_angle_atom_site_label_2
_geom_angle_atom_site_label_3
_geom_angle
_geom_angle_site_symmetry_1
_geom_angle_site_symmetry_3
_geom_angle_publ_flag
C1 N1 C13 120.3(2) . . ?
C20 N1 C1 127.5(2) . . ?
C20 N1 C13 112.1(2) . . ?
O2 N2 C8 118.7(2) . . ?
O3 N2 O2 123.5(2) . . ?
O3 N2 C8 117.8(2) . . ?
C2 C1 N1 122.3(2) . . ?
C2 C1 C6 120.2(3) . . ?
C6 C1 N1 117.5(2) . . ?
C1 C2 H2 119.9 . . ?
C1 C2 C3 120.2(3) . . ?
C3 C2 H2 119.9 . . ?
C2 C3 H3 120.6 . . ?
C4 C3 C2 118.8(3) . . ?
C4 C3 H3 120.6 . . ?
C3 C4 Cl1 120.0(2) . . ?
C5 C4 Cl1 118.5(2) . . ?
C5 C4 C3 121.5(3) . . ?
C4 C5 H5 120.0 . . ?
C6 C5 C4 119.9(2) . . ?
C6 C5 H5 120.0 . . ?
C1 C6 C7 116.7(2) . . ?
C5 C6 C1 119.0(2) . . ?
C5 C6 C7 124.2(2) . . ?
C6 C7 H7 106.9 . . ?
C6 C7 C8 115.5(2) . . ?
C6 C7 C12 106.7(2) . . ?
C8 C7 H7 106.9 . . ?
C8 C7 C12 113.6(2) . . ?
C12 C7 H7 106.9 . . ?
N2 C8 C7 112.7(2) . . ?
N2 C8 H8 108.1 . . ?
N2 C8 C9 108.4(2) . . ?
C7 C8 H8 108.1 . . ?
C7 C8 C9 111.3(2) . . ?
C9 C8 H8 108.1 . . ?
C8 C9 H9 107.7 . . ?
C10 C9 C8 112.3(2) . . ?
C10 C9 H9 107.7 . . ?
C10 C9 C22 112.3(2) . . ?
C22 C9 C8 108.8(2) . . ?
C22 C9 H9 107.7 . . ?
C11 C10 C9 124.6(3) . . ?
C11 C10 C28 119.6(3) . . ?
C28 C10 C9 115.8(2) . . ?
C10 C11 H11 118.3 . . ?
C10 C11 C12 123.3(3) . . ?
C12 C11 H11 118.3 . . ?
C7 C12 H12 107.8 . . ?
C11 C12 C7 112.4(2) . . ?
C11 C12 H12 107.8 . . ?
C11 C12 C13 111.0(2) . . ?
C13 C12 C7 109.7(2) . . ?
C13 C12 H12 107.8 . . ?
N1 C13 C12 109.6(2) . . ?
N1 C13 H13 107.9 . . ?
N1 C13 C14 111.2(2) . . ?
C12 C13 H13 107.9 . . ?
C14 C13 C12 112.1(2) . . ?
C14 C13 H13 107.9 . . ?
C15 C14 C13 122.0(2) . . ?
C19 C14 C13 120.3(2) . . ?
C19 C14 C15 117.7(2) . . ?
C14 C15 Cl2 120.5(2) . . ?
C16 C15 Cl2 118.1(2) . . ?
C16 C15 C14 121.4(3) . . ?
C15 C16 H16 120.1 . . ?
C17 C16 C15 119.7(3) . . ?
C17 C16 H16 120.1 . . ?
C16 C17 H17 119.9 . . ?
C16 C17 C18 120.2(3) . . ?
C18 C17 H17 119.9 . . ?
C17 C18 H18 120.2 . . ?
C19 C18 C17 119.6(3) . . ?
C19 C18 H18 120.2 . . ?
C14 C19 H19 119.3 . . ?
C18 C19 C14 121.4(3) . . ?
C18 C19 H19 119.3 . . ?
O1 C20 N1 122.8(3) . . ?
O1 C20 C21 115.1(2) . . ?
N1 C20 C21 122.1(2) . . ?
F1 C21 F2 106.2(2) . . ?
F1 C21 C20 116.1(2) . . ?
F2 C21 C20 108.9(2) . . ?
F3 C21 F1 108.2(2) . . ?
F3 C21 F2 107.2(2) . . ?
F3 C21 C20 109.9(2) . . ?
C23 C22 C9 120.9(2) . . ?
C27 C22 C9 122.1(2) . . ?
C27 C22 C23 117.0(3) . . ?
C22 C23 Cl3 119.5(2) . . ?
C24 C23 Cl3 118.3(2) . . ?
C24 C23 C22 122.2(3) . . ?
C23 C24 H24 120.4 . . ?
C25 C24 C23 119.3(3) . . ?
C25 C24 H24 120.4 . . ?
C24 C25 H25 120.0 . . ?
C26 C25 C24 120.0(3) . . ?
C26 C25 H25 120.0 . . ?
C25 C26 H26 120.1 . . ?
C25 C26 C27 119.9(3) . . ?
C27 C26 H26 120.1 . . ?
C22 C27 C26 121.7(3) . . ?
C22 C27 H27 119.1 . . ?
C26 C27 H27 119.1 . . ?
O4 C28 C10 123.4(3) . . ?
O4 C28 H28 118.3 . . ?
C10 C28 H28 118.3 . . ?

loop_
_geom_bond_atom_site_label_1
_geom_bond_atom_site_label_2
_geom_bond_distance
_geom_bond_site_symmetry_2
_geom_bond_publ_flag
Cl1 C4 1.743(3) . ?
Cl2 C15 1.742(3) . ?
Cl3 C23 1.753(3) . ?
F1 C21 1.335(3) . ?
F2 C21 1.336(3) . ?
F3 C21 1.333(3) . ?
O1 C20 1.217(3) . ?
O2 N2 1.222(3) . ?
O3 N2 1.216(3) . ?
O4 C28 1.212(3) . ?
N1 C1 1.438(3) . ?
N1 C13 1.501(3) . ?
N1 C20 1.364(3) . ?
N2 C8 1.524(3) . ?
C1 C2 1.384(4) . ?
C1 C6 1.409(3) . ?
C2 H2 0.9300 . ?
C2 C3 1.393(4) . ?
C3 H3 0.9300 . ?
C3 C4 1.384(4) . ?
C4 C5 1.384(4) . ?
C5 H5 0.9300 . ?
C5 C6 1.382(4) . ?
C6 C7 1.515(4) . ?
C7 H7 0.9800 . ?
C7 C8 1.525(3) . ?
C7 C12 1.543(3) . ?
C8 H8 0.9800 . ?
C8 C9 1.544(4) . ?
C9 H9 0.9800 . ?
C9 C10 1.511(4) . ?
C9 C22 1.523(4) . ?
C10 C11 1.333(4) . ?
C10 C28 1.475(4) . ?
C11 H11 0.9300 . ?
C11 C12 1.498(4) . ?
C12 H12 0.9800 . ?
C12 C13 1.537(4) . ?
C13 H13 0.9800 . ?
C13 C14 1.514(4) . ?
C14 C15 1.395(4) . ?
C14 C19 1.395(4) . ?
C15 C16 1.389(4) . ?
C16 H16 0.9300 . ?
C16 C17 1.379(4) . ?
C17 H17 0.9300 . ?
C17 C18 1.388(4) . ?
C18 H18 0.9300 . ?
C18 C19 1.387(4) . ?
C19 H19 0.9300 . ?
C20 C21 1.542(4) . ?
C22 C23 1.394(3) . ?
C22 C27 1.388(4) . ?
C23 C24 1.390(4) . ?
C24 H24 0.9300 . ?
C24 C25 1.383(4) . ?
C25 H25 0.9300 . ?
C25 C26 1.380(4) . ?
C26 H26 0.9300 . ?
C26 C27 1.391(4) . ?
C27 H27 0.9300 . ?
C28 H28 0.9300 . ?

loop_
_geom_torsion_atom_site_label_1
_geom_torsion_atom_site_label_2
_geom_torsion_atom_site_label_3
_geom_torsion_atom_site_label_4
_geom_torsion
_geom_torsion_site_symmetry_1
_geom_torsion_site_symmetry_2
_geom_torsion_site_symmetry_3
_geom_torsion_site_symmetry_4
_geom_torsion_publ_flag
Cl1 C4 C5 C6 -177.6(2) . . . . ?
Cl2 C15 C16 C17 -178.1(2) . . . . ?
Cl3 C23 C24 C25 179.8(2) . . . . ?
O1 C20 C21 F1 -149.5(2) . . . . ?
O1 C20 C21 F2 -29.7(3) . . . . ?
O1 C20 C21 F3 87.4(3) . . . . ?
O2 N2 C8 C7 47.0(3) . . . . ?
O2 N2 C8 C9 -76.6(3) . . . . ?
O3 N2 C8 C7 -134.4(2) . . . . ?
O3 N2 C8 C9 102.0(3) . . . . ?
N1 C1 C2 C3 -174.0(2) . . . . ?
N1 C1 C6 C5 173.2(2) . . . . ?
N1 C1 C6 C7 -11.4(3) . . . . ?
N1 C13 C14 C15 134.7(3) . . . . ?
N1 C13 C14 C19 -45.1(3) . . . . ?
N1 C20 C21 F1 30.4(4) . . . . ?
N1 C20 C21 F2 150.2(2) . . . . ?
N1 C20 C21 F3 -92.7(3) . . . . ?
N2 C8 C9 C10 83.3(3) . . . . ?
N2 C8 C9 C22 -151.7(2) . . . . ?
C1 N1 C13 C12 -9.1(3) . . . . ?
C1 N1 C13 C14 115.4(2) . . . . ?
C1 N1 C20 O1 -174.4(2) . . . . ?
C1 N1 C20 C21 5.7(4) . . . . ?
C1 C2 C3 C4 -0.6(4) . . . . ?
C1 C6 C7 C8 -166.6(2) . . . . ?
C1 C6 C7 C12 -39.4(3) . . . . ?
C2 C1 C6 C5 -6.9(4) . . . . ?
C2 C1 C6 C7 168.5(2) . . . . ?
C2 C3 C4 Cl1 176.7(2) . . . . ?
C2 C3 C4 C5 -4.1(4) . . . . ?
C3 C4 C5 C6 3.2(4) . . . . ?
C4 C5 C6 C1 2.3(4) . . . . ?
C4 C5 C6 C7 -172.8(3) . . . . ?
C5 C6 C7 C8 8.6(4) . . . . ?
C5 C6 C7 C12 135.8(3) . . . . ?
C6 C1 C2 C3 6.1(4) . . . . ?
C6 C7 C8 N2 57.4(3) . . . . ?
C6 C7 C8 C9 179.5(2) . . . . ?
C6 C7 C12 C11 -168.6(2) . . . . ?
C6 C7 C12 C13 67.4(3) . . . . ?
C7 C8 C9 C10 -41.2(3) . . . . ?
C7 C8 C9 C22 83.8(3) . . . . ?
C7 C12 C13 N1 -42.9(3) . . . . ?
C7 C12 C13 C14 -166.8(2) . . . . ?
C8 C7 C12 C11 -40.2(3) . . . . ?
C8 C7 C12 C13 -164.3(2) . . . . ?
C8 C9 C10 C11 13.7(4) . . . . ?
C8 C9 C10 C28 -167.3(2) . . . . ?
C8 C9 C22 C23 85.9(3) . . . . ?
C8 C9 C22 C27 -92.3(3) . . . . ?
C9 C10 C11 C12 1.5(5) . . . . ?
C9 C10 C28 O4 -1.6(4) . . . . ?
C9 C22 C23 Cl3 2.5(4) . . . . ?
C9 C22 C23 C24 -177.4(3) . . . . ?
C9 C22 C27 C26 177.4(3) . . . . ?
C10 C9 C22 C23 -149.1(3) . . . . ?
C10 C9 C22 C27 32.7(4) . . . . ?
C10 C11 C12 C7 11.5(4) . . . . ?
C10 C11 C12 C13 134.8(3) . . . . ?
C11 C10 C28 O4 177.4(3) . . . . ?
C11 C12 C13 N1 -167.7(2) . . . . ?
C11 C12 C13 C14 68.3(3) . . . . ?
C12 C7 C8 N2 -66.2(3) . . . . ?
C12 C7 C8 C9 55.8(3) . . . . ?
C12 C13 C14 C15 -102.2(3) . . . . ?
C12 C13 C14 C19 77.9(3) . . . . ?
C13 N1 C1 C2 -141.1(3) . . . . ?
C13 N1 C1 C6 38.8(3) . . . . ?
C13 N1 C20 O1 9.2(3) . . . . ?
C13 N1 C20 C21 -170.7(2) . . . . ?
C13 C14 C15 Cl2 -1.4(4) . . . . ?
C13 C14 C15 C16 -179.8(3) . . . . ?
C13 C14 C19 C18 179.3(3) . . . . ?
C14 C15 C16 C17 0.3(4) . . . . ?
C15 C14 C19 C18 -0.6(4) . . . . ?
C15 C16 C17 C18 -0.2(4) . . . . ?
C16 C17 C18 C19 -0.3(4) . . . . ?
C17 C18 C19 C14 0.7(4) . . . . ?
C19 C14 C15 Cl2 178.5(2) . . . . ?
C19 C14 C15 C16 0.1(4) . . . . ?
C20 N1 C1 C2 42.8(4) . . . . ?
C20 N1 C1 C6 -137.3(3) . . . . ?
C20 N1 C13 C12 167.6(2) . . . . ?
C20 N1 C13 C14 -67.9(3) . . . . ?
C22 C9 C10 C11 -109.3(3) . . . . ?
C22 C9 C10 C28 69.7(3) . . . . ?
C22 C23 C24 C25 -0.2(4) . . . . ?
C23 C22 C27 C26 -0.9(4) . . . . ?
C23 C24 C25 C26 -0.4(5) . . . . ?
C24 C25 C26 C27 0.4(5) . . . . ?
C25 C26 C27 C22 0.3(5) . . . . ?
C27 C22 C23 Cl3 -179.2(2) . . . . ?
C27 C22 C23 C24 0.8(4) . . . . ?
C28 C10 C11 C12 -177.5(3) . . . . ?
